data_4133741
loop_
_publ_author_name
'Lebedev, Yury N.'
'Polishchuk, Iuliia'
'Maity, Bholanath'
'Cavallo, Luigi'
'Rueping, Magnus'

_publ_section_title
;
 Asymmetric Hydroboration of Heteroaryl Ketones by Aluminum Catalysis.
;
_journal_name_full 'Journal of the American Chemical Society'
_journal_paper_doi 10.1021/jacs.9b10364
_journal_year 2019
_chemical_absolute_configuration ad
_chemical_formula_sum 'C13 H20 B N O3'
_chemical_formula_weight 249.11
_space_group_crystal_system monoclinic
_space_group_IT_number 4
_space_group_name_Hall 'P 2yb'
_space_group_name_H-M_alt 'P 1 21 1'
_atom_sites_solution_hydrogens geom
_audit_creation_method SHELXL-2014/7
_cell_angle_alpha 90
_cell_angle_beta 102.465(3)
_cell_angle_gamma 90
_cell_formula_units_Z 8
_cell_length_a 14.3514(10)
_cell_length_b 13.1538(9)
_cell_length_c 14.7984(10)
_cell_measurement_reflns_used 9048
_cell_measurement_temperature 125(2)
_cell_measurement_theta_max 33.15
_cell_measurement_theta_min 2.23
_cell_volume 2727.7(3)
_computing_cell_refinement 'Bruker SAINT'
_computing_data_collection 'Bruker APEX2'
_computing_data_reduction 'Bruker SAINT'
_computing_molecular_graphics 'Bruker SHELXTL'
_computing_publication_material 'Bruker SHELXTL'
_computing_structure_refinement 'SHELXL-2014/7 (Sheldrick, 2014)'
_computing_structure_solution 'SHELXS-97 (Sheldrick 2008)'
_diffrn_ambient_temperature 125(2)
_diffrn_measured_fraction_theta_full 0.989
_diffrn_measured_fraction_theta_max 0.995
_diffrn_measurement_device_type 'Bruker APEX-II CCD'
_diffrn_measurement_method '\f and \w scans'
_diffrn_radiation_type MoK\a
_diffrn_radiation_wavelength 0.71073
_diffrn_reflns_av_R_equivalents 0.0712
_diffrn_reflns_av_unetI/netI 0.0657
_diffrn_reflns_Laue_measured_fraction_full 0.989
_diffrn_reflns_Laue_measured_fraction_max 0.995
_diffrn_reflns_limit_h_max 22
_diffrn_reflns_limit_h_min -22
_diffrn_reflns_limit_k_max 20
_diffrn_reflns_limit_k_min -20
_diffrn_reflns_limit_l_max 22
_diffrn_reflns_limit_l_min -22
_diffrn_reflns_number 96736
_diffrn_reflns_point_group_measured_fraction_full 0.990
_diffrn_reflns_point_group_measured_fraction_max 0.992
_diffrn_reflns_theta_full 25.242
_diffrn_reflns_theta_max 33.181
_diffrn_reflns_theta_min 1.793
_diffrn_source 'sealed X-ray tube'
_exptl_absorpt_coefficient_mu 0.084
_exptl_absorpt_correction_T_max 0.7465
_exptl_absorpt_correction_T_min 0.6399
_exptl_absorpt_correction_type multi-scan
_exptl_absorpt_process_details 'SADABS, Bruker (2003)'
_exptl_crystal_colour colourless
_exptl_crystal_density_diffrn 1.213
_exptl_crystal_description block
_exptl_crystal_F_000 1072
_exptl_crystal_size_max 1.000
_exptl_crystal_size_mid 0.500
_exptl_crystal_size_min 0.500
_refine_diff_density_max 0.391
_refine_diff_density_min -0.274
_refine_diff_density_rms 0.054
_refine_ls_abs_structure_details
; 
 Flack x determined using 6367 quotients [(I+)-(I-)]/[(I+)+(I-)] 
 (Parsons, Flack and Wagner, Acta Cryst. B69 (2013) 249-259). 
;
_refine_ls_abs_structure_Flack -0.1(3)
_refine_ls_extinction_method none
_refine_ls_goodness_of_fit_ref 1.025
_refine_ls_hydrogen_treatment constr
_refine_ls_matrix_type full
_refine_ls_number_parameters 649
_refine_ls_number_reflns 20714
_refine_ls_number_restraints 1
_refine_ls_restrained_S_all 1.025
_refine_ls_R_factor_all 0.0793
_refine_ls_R_factor_gt 0.0567
_refine_ls_shift/su_max 0.000
_refine_ls_shift/su_mean 0.000
_refine_ls_structure_factor_coef Fsqd
_refine_ls_weighting_details 'w=1/[\s^2^(Fo^2^)+(0.0675P)^2^+0.6647P] where P=(Fo^2^+2Fc^2^)/3'
_refine_ls_weighting_scheme calc
_refine_ls_wR_factor_gt 0.1310
_refine_ls_wR_factor_ref 0.1444
_reflns_Friedel_coverage 0.924
_reflns_Friedel_fraction_full 0.991
_reflns_Friedel_fraction_max 0.990
_reflns_number_gt 16604
_reflns_number_total 20714
_reflns_threshold_expression 'I > 2\s(I)'
_cod_data_source_file ja9b10364_si_005.cif
_cod_data_source_block AcPyHBPin
_cod_depositor_comments
;

2020-05-25
Z value and formula fixed to values more according to usual
chemical conventions.                 miguel
;
_cod_original_formula_sum 'C52 H80 B4 N4 O12'
_cod_original_formula_weight 996.44
_cod_original_formula_units_Z 2
_cod_original_sg_symbol_H-M 'P 21'
_cod_database_code 4133741
_shelx_shelxl_version_number 2014/7
_shelx_space_group_comment
; 
The symmetry employed for this shelxl refinement is uniquely defined 
by the following loop, which should always be used as a source of 
symmetry information in preference to the above space-group names. 
They are only intended as comments. 
;
_shelx_estimated_absorpt_t_min 0.921
_shelx_estimated_absorpt_t_max 0.959

loop_
_space_group_symop_operation_xyz
'x, y, z'
'-x, y+1/2, -z'

loop_
_atom_site_label
_atom_site_type_symbol
_atom_site_fract_x
_atom_site_fract_y
_atom_site_fract_z
_atom_site_U_iso_or_equiv
_atom_site_adp_type
_atom_site_occupancy
_atom_site_site_symmetry_order
_atom_site_calc_flag
_atom_site_refinement_flags_posn
_atom_site_refinement_flags_adp
B1 B 0.48523(16) 0.52431(17) 0.82264(16) 0.0138(4) Uani 1 1 d . .
B2 B 0.45691(17) 0.95857(17) 0.67366(16) 0.0152(4) Uani 1 1 d . .
B3 B -0.04236(19) 0.6695(2) 0.67487(18) 0.0198(5) Uani 1 1 d . .
B4 B -0.01894(17) 0.09390(19) 0.82614(18) 0.0181(4) Uani 1 1 d . .
O1 O 0.54758(11) 0.44615(12) 0.87394(11) 0.0185(3) Uani 1 1 d . .
O2 O 0.43264(10) 0.58512(12) 0.87463(10) 0.0161(3) Uani 1 1 d . .
O3 O 0.41837(11) 0.48543(12) 0.74310(11) 0.0163(3) Uani 1 1 d . .
O4 O 0.45634(12) 0.88518(11) 0.74730(11) 0.0174(3) Uani 1 1 d . .
O5 O 0.53741(11) 0.94924(12) 0.63024(11) 0.0184(3) Uani 1 1 d . .
O6 O 0.37222(11) 0.96224(12) 0.60261(11) 0.0195(3) Uani 1 1 d . .
O7 O -0.05088(14) 0.74843(13) 0.74256(12) 0.0254(4) Uani 1 1 d . .
O8 O 0.03752(12) 0.68418(14) 0.63272(11) 0.0219(3) Uani 1 1 d . .
O9 O -0.12481(12) 0.65224(14) 0.60190(12) 0.0241(3) Uani 1 1 d . .
O10 O 0.04117(12) 0.16549(14) 0.88922(13) 0.0255(4) Uani 1 1 d . .
O11 O -0.08122(12) 0.14378(14) 0.75062(13) 0.0246(4) Uani 1 1 d . .
O12 O -0.07530(11) 0.02390(13) 0.86617(12) 0.0206(3) Uani 1 1 d . .
N1 N 0.56786(12) 0.59199(13) 0.79107(12) 0.0136(3) Uani 1 1 d . .
N2 N 0.46477(13) 1.06155(13) 0.73766(12) 0.0147(3) Uani 1 1 d . .
N3 N -0.02971(14) 0.57218(16) 0.74527(14) 0.0216(4) Uani 1 1 d . .
N4 N 0.06625(13) 0.03035(15) 0.79418(13) 0.0178(3) Uani 1 1 d . .
C1 C 0.64878(14) 0.53852(15) 0.80241(14) 0.0154(3) Uani 1 1 d . .
C2 C 0.72727(15) 0.57689(18) 0.77375(16) 0.0215(4) Uani 1 1 d . .
H2A H 0.7845 0.5386 0.7813 0.026 Uiso 1 1 calc R U
C3 C 0.72046(17) 0.67294(19) 0.73355(17) 0.0227(4) Uani 1 1 d . .
H3A H 0.7731 0.7006 0.7124 0.027 Uiso 1 1 calc R U
C4 C 0.63667(17) 0.72825(17) 0.72437(16) 0.0200(4) Uani 1 1 d . .
H4A H 0.6317 0.7946 0.6985 0.024 Uiso 1 1 calc R U
C5 C 0.56108(16) 0.68528(16) 0.75339(15) 0.0166(4) Uani 1 1 d . .
H5A H 0.5030 0.7221 0.7467 0.020 Uiso 1 1 calc R U
C6 C 0.63529(15) 0.43769(16) 0.84681(15) 0.0177(4) Uani 1 1 d . .
H6A H 0.6304 0.3827 0.7994 0.021 Uiso 1 1 calc R U
C7 C 0.71528(18) 0.4118(2) 0.9291(2) 0.0296(5) Uani 1 1 d . .
H7A H 0.7756 0.4063 0.9085 0.044 Uiso 1 1 calc R U
H7B H 0.7205 0.4656 0.9758 0.044 Uiso 1 1 calc R U
H7C H 0.7013 0.3470 0.9559 0.044 Uiso 1 1 calc R U
C8 C 0.33287(15) 0.56110(17) 0.84364(15) 0.0173(4) Uani 1 1 d . .
C9 C 0.32563(15) 0.52811(17) 0.74035(15) 0.0179(4) Uani 1 1 d . .
C10 C 0.27420(18) 0.6543(2) 0.8552(2) 0.0276(5) Uani 1 1 d . .
H10A H 0.2062 0.6386 0.8343 0.041 Uiso 1 1 calc R U
H10B H 0.2873 0.6741 0.9206 0.041 Uiso 1 1 calc R U
H10C H 0.2912 0.7103 0.8183 0.041 Uiso 1 1 calc R U
C11 C 0.30928(18) 0.47463(19) 0.90338(18) 0.0257(5) Uani 1 1 d . .
H11A H 0.2416 0.4569 0.8835 0.038 Uiso 1 1 calc R U
H11B H 0.3485 0.4152 0.8968 0.038 Uiso 1 1 calc R U
H11C H 0.3226 0.4961 0.9683 0.038 Uiso 1 1 calc R U
C12 C 0.30863(18) 0.6177(2) 0.67356(18) 0.0260(5) Uani 1 1 d . .
H12A H 0.2453 0.6465 0.6719 0.039 Uiso 1 1 calc R U
H12B H 0.3574 0.6697 0.6943 0.039 Uiso 1 1 calc R U
H12C H 0.3122 0.5944 0.6115 0.039 Uiso 1 1 calc R U
C13 C 0.25149(18) 0.4465(2) 0.70630(19) 0.0290(5) Uani 1 1 d . .
H13A H 0.1876 0.4741 0.7039 0.044 Uiso 1 1 calc R U
H13B H 0.2565 0.4244 0.6443 0.044 Uiso 1 1 calc R U
H13C H 0.2626 0.3884 0.7487 0.044 Uiso 1 1 calc R U
C14 C 0.49120(14) 1.03689(16) 0.82742(14) 0.0147(3) Uani 1 1 d . .
C15 C 0.50411(16) 1.11070(17) 0.89573(15) 0.0192(4) Uani 1 1 d . .
H15A H 0.5231 1.0930 0.9593 0.023 Uiso 1 1 calc R U
C16 C 0.48849(18) 1.21132(18) 0.86853(17) 0.0231(5) Uani 1 1 d . .
H16A H 0.4976 1.2636 0.9139 0.028 Uiso 1 1 calc R U
C17 C 0.45952(18) 1.23623(16) 0.77520(17) 0.0222(4) Uani 1 1 d . .
H17A H 0.4478 1.3049 0.7562 0.027 Uiso 1 1 calc R U
C18 C 0.44829(17) 1.15877(16) 0.71105(16) 0.0193(4) Uani 1 1 d . .
H18A H 0.4286 1.1743 0.6471 0.023 Uiso 1 1 calc R U
C19 C 0.50174(15) 0.92242(15) 0.83570(14) 0.0159(4) Uani 1 1 d . .
H19A H 0.5711 0.9046 0.8477 0.019 Uiso 1 1 calc R U
C20 C 0.45840(18) 0.87589(18) 0.91081(16) 0.0224(4) Uani 1 1 d . .
H20A H 0.4909 0.9027 0.9712 0.034 Uiso 1 1 calc R U
H20B H 0.3904 0.8930 0.8995 0.034 Uiso 1 1 calc R U
H20C H 0.4659 0.8018 0.9103 0.034 Uiso 1 1 calc R U
C21 C 0.50277(18) 0.95131(17) 0.53171(15) 0.0211(4) Uani 1 1 d . .
C22 C 0.39614(18) 0.92026(17) 0.52101(15) 0.0212(4) Uani 1 1 d . .
C23 C 0.5633(2) 0.8790(2) 0.48763(19) 0.0320(6) Uani 1 1 d . .
H23A H 0.5405 0.8796 0.4203 0.048 Uiso 1 1 calc R U
H23B H 0.6301 0.9010 0.5033 0.048 Uiso 1 1 calc R U
H23C H 0.5582 0.8100 0.5110 0.048 Uiso 1 1 calc R U
C24 C 0.5145(2) 1.0590(2) 0.4970(2) 0.0341(6) Uani 1 1 d . .
H24A H 0.4911 1.0614 0.4298 0.051 Uiso 1 1 calc R U
H24B H 0.4778 1.1066 0.5266 0.051 Uiso 1 1 calc R U
H24C H 0.5821 1.0780 0.5124 0.051 Uiso 1 1 calc R U
C25 C 0.3837(2) 0.80477(19) 0.52349(18) 0.0279(5) Uani 1 1 d . .
H25A H 0.3997 0.7745 0.4683 0.042 Uiso 1 1 calc R U
H25B H 0.4261 0.7772 0.5790 0.042 Uiso 1 1 calc R U
H25C H 0.3173 0.7887 0.5248 0.042 Uiso 1 1 calc R U
C26 C 0.3282(2) 0.9625(2) 0.43686(18) 0.0395(7) Uani 1 1 d . .
H26A H 0.3440 0.9342 0.3807 0.059 Uiso 1 1 calc R U
H26B H 0.2626 0.9438 0.4391 0.059 Uiso 1 1 calc R U
H26C H 0.3340 1.0367 0.4362 0.059 Uiso 1 1 calc R U
C27 C -0.02304(17) 0.60321(19) 0.83281(16) 0.0225(4) Uani 1 1 d . .
C28 C -0.00935(19) 0.5331(2) 0.90507(18) 0.0289(5) Uani 1 1 d . .
H28A H -0.0026 0.5550 0.9673 0.035 Uiso 1 1 calc R U
C29 C -0.0058(2) 0.4311(2) 0.8841(2) 0.0360(6) Uani 1 1 d . .
H29A H 0.0045 0.3822 0.9325 0.043 Uiso 1 1 calc R U
C30 C -0.0173(2) 0.3997(2) 0.7932(2) 0.0363(6) Uani 1 1 d . .
H30A H -0.0177 0.3294 0.7784 0.044 Uiso 1 1 calc R U
C31 C -0.02816(19) 0.4723(2) 0.7244(2) 0.0283(5) Uani 1 1 d . .
H31A H -0.0346 0.4519 0.6618 0.034 Uiso 1 1 calc R U
C32 C -0.03970(18) 0.71603(19) 0.83477(16) 0.0235(4) Uani 1 1 d . .
H32A H -0.1014 0.7277 0.8543 0.028 Uiso 1 1 calc R U
C33 C 0.0380(2) 0.7739(2) 0.90073(19) 0.0324(6) Uani 1 1 d . .
H33A H 0.0429 0.7485 0.9638 0.049 Uiso 1 1 calc R U
H33B H 0.0991 0.7641 0.8825 0.049 Uiso 1 1 calc R U
H33C H 0.0222 0.8465 0.8984 0.049 Uiso 1 1 calc R U
C34 C -0.10302(18) 0.6918(2) 0.51843(17) 0.0246(5) Uani 1 1 d . .
C35 C 0.00623(18) 0.67177(19) 0.53426(16) 0.0216(4) Uani 1 1 d . .
C36 C -0.1639(2) 0.6370(3) 0.4362(2) 0.0403(7) Uani 1 1 d . .
H36A H -0.1495 0.6635 0.3789 0.060 Uiso 1 1 calc R U
H36B H -0.1499 0.5641 0.4410 0.060 Uiso 1 1 calc R U
H36C H -0.2315 0.6482 0.4357 0.060 Uiso 1 1 calc R U
C37 C -0.1257(2) 0.8055(2) 0.5139(2) 0.0364(6) Uani 1 1 d . .
H37A H -0.1114 0.8343 0.4574 0.055 Uiso 1 1 calc R U
H37B H -0.1935 0.8155 0.5135 0.055 Uiso 1 1 calc R U
H37C H -0.0868 0.8396 0.5680 0.055 Uiso 1 1 calc R U
C38 C 0.0293(2) 0.5640(2) 0.50804(19) 0.0304(5) Uani 1 1 d . .
H38A H 0.0082 0.5549 0.4410 0.046 Uiso 1 1 calc R U
H38B H 0.0984 0.5527 0.5262 0.046 Uiso 1 1 calc R U
H38C H -0.0037 0.5150 0.5400 0.046 Uiso 1 1 calc R U
C39 C 0.0605(2) 0.7469(2) 0.48552(19) 0.0306(5) Uani 1 1 d . .
H39A H 0.0396 0.7389 0.4183 0.046 Uiso 1 1 calc R U
H39B H 0.0475 0.8165 0.5030 0.046 Uiso 1 1 calc R U
H39C H 0.1291 0.7333 0.5040 0.046 Uiso 1 1 calc R U
C40 C 0.15156(15) 0.06530(18) 0.83688(17) 0.0219(4) Uani 1 1 d . .
C41 C 0.23450(16) 0.0262(2) 0.8166(2) 0.0283(5) Uani 1 1 d . .
H41A H 0.2951 0.0531 0.8455 0.034 Uiso 1 1 calc R U
C42 C 0.22741(18) -0.0524(2) 0.75388(18) 0.0279(5) Uani 1 1 d . .
H42A H 0.2831 -0.0792 0.7378 0.033 Uiso 1 1 calc R U
C43 C 0.13878(18) -0.0921(2) 0.71455(19) 0.0259(5) Uani 1 1 d . .
H43A H 0.1331 -0.1484 0.6735 0.031 Uiso 1 1 calc R U
C44 C 0.05865(17) -0.04847(19) 0.73582(17) 0.0230(4) Uani 1 1 d . .
H44A H -0.0027 -0.0747 0.7087 0.028 Uiso 1 1 calc R U
C45 C 0.13907(17) 0.14417(19) 0.9068(2) 0.0272(5) Uani 1 1 d . .
H45A H 0.1587 0.1141 0.9701 0.033 Uiso 1 1 calc R U
C46 C 0.1959(2) 0.2400(3) 0.9029(3) 0.0544(10) Uani 1 1 d . .
H46A H 0.2641 0.2235 0.9153 0.082 Uiso 1 1 calc R U
H46B H 0.1768 0.2705 0.8412 0.082 Uiso 1 1 calc R U
H46C H 0.1838 0.2882 0.9495 0.082 Uiso 1 1 calc R U
C47 C -0.17587(17) 0.1040(2) 0.73986(18) 0.0258(5) Uani 1 1 d . .
C48 C -0.17350(16) 0.05115(19) 0.83453(17) 0.0225(4) Uani 1 1 d . .
C49 C -0.2463(2) 0.1918(3) 0.7173(2) 0.0449(8) Uani 1 1 d . .
H49A H -0.3116 0.1658 0.7097 0.067 Uiso 1 1 calc R U
H49B H -0.2338 0.2414 0.7679 0.067 Uiso 1 1 calc R U
H49C H -0.2390 0.2247 0.6598 0.067 Uiso 1 1 calc R U
C50 C -0.1956(2) 0.0291(3) 0.6592(2) 0.0434(8) Uani 1 1 d . .
H50A H -0.2604 0.0019 0.6519 0.065 Uiso 1 1 calc R U
H50B H -0.1896 0.0641 0.6023 0.065 Uiso 1 1 calc R U
H50C H -0.1494 -0.0268 0.6717 0.065 Uiso 1 1 calc R U
C51 C -0.2001(2) 0.1237(3) 0.9053(2) 0.0369(7) Uani 1 1 d . .
H51A H -0.2672 0.1435 0.8852 0.055 Uiso 1 1 calc R U
H51B H -0.1906 0.0898 0.9656 0.055 Uiso 1 1 calc R U
H51C H -0.1597 0.1844 0.9107 0.055 Uiso 1 1 calc R U
C52 C -0.2335(2) -0.0451(3) 0.8295(3) 0.0421(7) Uani 1 1 d . .
H52A H -0.3011 -0.0279 0.8079 0.063 Uiso 1 1 calc R U
H52B H -0.2144 -0.0932 0.7862 0.063 Uiso 1 1 calc R U
H52C H -0.2236 -0.0761 0.8910 0.063 Uiso 1 1 calc R U

loop_
_atom_site_aniso_label
_atom_site_aniso_U_11
_atom_site_aniso_U_22
_atom_site_aniso_U_33
_atom_site_aniso_U_23
_atom_site_aniso_U_13
_atom_site_aniso_U_12
B1 0.0150(9) 0.0130(9) 0.0140(9) -0.0008(8) 0.0047(8) -0.0009(8)
B2 0.0209(10) 0.0110(9) 0.0143(9) 0.0001(8) 0.0050(8) 0.0008(8)
B3 0.0213(11) 0.0214(11) 0.0165(10) 0.0016(9) 0.0039(9) 0.0012(9)
B4 0.0140(10) 0.0188(10) 0.0215(11) 0.0007(9) 0.0040(8) 0.0011(8)
O1 0.0183(7) 0.0171(7) 0.0203(7) 0.0044(6) 0.0047(6) 0.0013(6)
O2 0.0154(6) 0.0184(7) 0.0151(6) -0.0044(6) 0.0048(5) -0.0014(5)
O3 0.0152(6) 0.0183(7) 0.0154(7) -0.0042(5) 0.0034(5) -0.0007(5)
O4 0.0289(8) 0.0119(6) 0.0120(6) 0.0004(5) 0.0060(6) 0.0008(6)
O5 0.0220(7) 0.0196(7) 0.0146(6) -0.0013(6) 0.0064(6) 0.0005(6)
O6 0.0222(7) 0.0200(7) 0.0156(7) -0.0018(6) 0.0022(6) 0.0029(6)
O7 0.0369(10) 0.0222(8) 0.0176(8) 0.0003(6) 0.0067(7) 0.0029(7)
O8 0.0223(8) 0.0267(8) 0.0166(7) 0.0007(6) 0.0040(6) -0.0020(6)
O9 0.0194(7) 0.0307(9) 0.0221(8) -0.0006(7) 0.0044(6) -0.0005(7)
O10 0.0162(7) 0.0239(8) 0.0363(10) -0.0079(7) 0.0054(7) 0.0001(6)
O11 0.0173(7) 0.0289(9) 0.0280(9) 0.0101(7) 0.0057(6) 0.0020(6)
O12 0.0166(7) 0.0238(8) 0.0230(8) 0.0036(6) 0.0073(6) 0.0002(6)
N1 0.0148(7) 0.0131(7) 0.0134(7) -0.0016(6) 0.0042(6) 0.0004(6)
N2 0.0184(8) 0.0124(7) 0.0137(7) 0.0004(6) 0.0045(6) 0.0001(6)
N3 0.0214(9) 0.0231(9) 0.0217(9) 0.0024(8) 0.0075(7) 0.0002(7)
N4 0.0148(8) 0.0192(8) 0.0197(8) 0.0015(7) 0.0043(6) -0.0003(7)
C1 0.0161(8) 0.0160(8) 0.0143(8) -0.0027(7) 0.0033(7) 0.0008(7)
C2 0.0164(9) 0.0246(10) 0.0252(10) -0.0006(9) 0.0078(8) 0.0013(8)
C3 0.0202(10) 0.0261(11) 0.0237(11) -0.0004(9) 0.0088(8) -0.0049(8)
C4 0.0241(10) 0.0157(9) 0.0199(10) 0.0010(7) 0.0042(8) -0.0035(8)
C5 0.0189(9) 0.0129(8) 0.0176(9) -0.0005(7) 0.0033(7) 0.0007(7)
C6 0.0173(9) 0.0151(8) 0.0211(9) 0.0008(7) 0.0049(7) 0.0031(7)
C7 0.0217(11) 0.0328(13) 0.0324(13) 0.0127(10) 0.0019(9) 0.0066(9)
C8 0.0170(9) 0.0200(9) 0.0163(9) -0.0020(7) 0.0067(7) -0.0013(8)
C9 0.0159(9) 0.0202(9) 0.0171(9) -0.0010(8) 0.0025(7) -0.0012(8)
C10 0.0217(10) 0.0280(11) 0.0355(13) -0.0043(10) 0.0111(10) 0.0041(9)
C11 0.0276(11) 0.0267(11) 0.0250(11) 0.0011(9) 0.0108(9) -0.0064(9)
C12 0.0221(10) 0.0330(12) 0.0222(11) 0.0081(9) 0.0034(9) 0.0033(9)
C13 0.0208(10) 0.0369(13) 0.0273(12) -0.0070(11) 0.0005(9) -0.0096(10)
C14 0.0149(8) 0.0154(8) 0.0140(8) -0.0004(7) 0.0036(7) 0.0006(7)
C15 0.0219(10) 0.0196(9) 0.0151(9) -0.0030(7) 0.0016(8) -0.0023(8)
C16 0.0305(12) 0.0172(9) 0.0214(10) -0.0067(8) 0.0055(9) -0.0025(9)
C17 0.0301(11) 0.0129(9) 0.0238(11) -0.0010(8) 0.0065(9) 0.0001(8)
C18 0.0262(10) 0.0135(8) 0.0174(9) 0.0003(7) 0.0033(8) 0.0011(8)
C19 0.0194(9) 0.0141(8) 0.0143(8) 0.0010(7) 0.0035(7) 0.0018(7)
C20 0.0323(11) 0.0208(10) 0.0151(9) 0.0030(8) 0.0074(8) -0.0005(9)
C21 0.0355(12) 0.0161(9) 0.0138(9) 0.0010(8) 0.0101(8) 0.0016(9)
C22 0.0325(12) 0.0160(9) 0.0131(9) 0.0003(7) 0.0006(8) 0.0036(8)
C23 0.0488(16) 0.0286(12) 0.0238(12) -0.0026(10) 0.0196(12) 0.0058(12)
C24 0.0612(18) 0.0195(10) 0.0271(12) 0.0059(9) 0.0213(12) -0.0027(11)
C25 0.0376(14) 0.0185(10) 0.0252(12) -0.0041(9) 0.0019(10) -0.0022(9)
C26 0.0585(19) 0.0367(15) 0.0161(10) 0.0001(10) -0.0077(11) 0.0146(14)
C27 0.0202(10) 0.0280(11) 0.0201(10) 0.0035(9) 0.0061(8) 0.0016(8)
C28 0.0268(11) 0.0371(14) 0.0233(11) 0.0090(10) 0.0066(9) 0.0001(10)
C29 0.0354(14) 0.0351(14) 0.0394(15) 0.0180(12) 0.0125(12) 0.0022(11)
C30 0.0424(16) 0.0239(12) 0.0462(17) 0.0107(12) 0.0172(13) 0.0025(11)
C31 0.0318(12) 0.0231(11) 0.0327(13) 0.0011(10) 0.0128(10) 0.0023(10)
C32 0.0270(11) 0.0277(11) 0.0168(10) 0.0005(8) 0.0067(8) 0.0041(9)
C33 0.0378(14) 0.0331(13) 0.0243(12) -0.0056(10) 0.0022(10) 0.0054(11)
C34 0.0255(11) 0.0293(12) 0.0179(10) 0.0002(9) 0.0021(9) 0.0023(9)
C35 0.0252(11) 0.0229(10) 0.0170(10) 0.0004(8) 0.0050(8) 0.0001(8)
C36 0.0327(14) 0.060(2) 0.0237(13) -0.0098(13) -0.0040(11) -0.0055(13)
C37 0.0462(17) 0.0296(13) 0.0325(14) 0.0071(11) 0.0068(12) 0.0139(12)
C38 0.0358(13) 0.0279(12) 0.0297(13) -0.0043(10) 0.0120(10) 0.0031(11)
C39 0.0363(14) 0.0315(13) 0.0271(13) 0.0037(10) 0.0135(11) -0.0059(11)
C40 0.0164(9) 0.0227(10) 0.0258(11) 0.0008(9) 0.0032(8) -0.0003(8)
C41 0.0151(9) 0.0325(12) 0.0369(13) -0.0005(11) 0.0045(9) -0.0001(9)
C42 0.0200(10) 0.0355(13) 0.0299(12) 0.0031(10) 0.0092(9) 0.0077(10)
C43 0.0259(11) 0.0274(11) 0.0261(12) -0.0017(9) 0.0091(9) 0.0035(9)
C44 0.0185(9) 0.0242(10) 0.0263(11) -0.0022(9) 0.0046(8) -0.0007(8)
C45 0.0192(10) 0.0251(11) 0.0362(14) -0.0046(10) 0.0034(9) -0.0016(8)
C46 0.0355(16) 0.0353(16) 0.096(3) -0.0198(18) 0.0220(18) -0.0152(13)
C47 0.0150(9) 0.0391(14) 0.0234(11) 0.0015(10) 0.0043(8) 0.0030(9)
C48 0.0136(9) 0.0285(11) 0.0265(11) -0.0020(9) 0.0065(8) 0.0004(8)
C49 0.0287(14) 0.061(2) 0.0442(17) 0.0162(16) 0.0067(13) 0.0196(14)
C50 0.0249(12) 0.077(2) 0.0278(13) -0.0187(15) 0.0052(10) -0.0047(14)
C51 0.0296(13) 0.0560(18) 0.0272(13) -0.0074(13) 0.0104(11) 0.0131(13)
C52 0.0301(13) 0.0418(16) 0.0558(19) 0.0024(15) 0.0124(13) -0.0153(12)

loop_
_atom_type_symbol
_atom_type_description
_atom_type_scat_dispersion_real
_atom_type_scat_dispersion_imag
_atom_type_scat_source
C C 0.0033 0.0016 'International Tables Vol C Tables 4.2.6.8 and 6.1.1.4'
H H 0.0000 0.0000 'International Tables Vol C Tables 4.2.6.8 and 6.1.1.4'
B B 0.0013 0.0007 'International Tables Vol C Tables 4.2.6.8 and 6.1.1.4'
N N 0.0061 0.0033 'International Tables Vol C Tables 4.2.6.8 and 6.1.1.4'
O O 0.0106 0.0060 'International Tables Vol C Tables 4.2.6.8 and 6.1.1.4'

loop_
_geom_angle_atom_site_label_1
_geom_angle_atom_site_label_2
_geom_angle_atom_site_label_3
_geom_angle
O2 B1 O3 107.55(17)
O2 B1 O1 116.61(18)
O3 B1 O1 113.51(18)
O2 B1 N1 110.44(17)
O3 B1 N1 110.90(17)
O1 B1 N1 97.54(15)
O6 B2 O5 108.14(17)
O6 B2 O4 115.62(19)
O5 B2 O4 114.26(18)
O6 B2 N2 109.81(17)
O5 B2 N2 111.40(17)
O4 B2 N2 97.23(15)
O8 B3 O9 107.50(19)
O8 B3 O7 113.3(2)
O9 B3 O7 116.7(2)
O8 B3 N3 113.18(19)
O9 B3 N3 108.34(19)
O7 B3 N3 97.66(17)
O11 B4 O12 107.69(18)
O11 B4 O10 112.6(2)
O12 B4 O10 117.1(2)
O11 B4 N4 112.90(19)
O12 B4 N4 108.36(18)
O10 B4 N4 97.97(16)
C6 O1 B1 113.11(16)
B1 O2 C8 108.00(16)
C9 O3 B1 109.48(16)
C19 O4 B2 112.69(16)
C21 O5 B2 108.40(17)
B2 O6 C22 106.66(17)
C32 O7 B3 116.10(19)
B3 O8 C35 108.77(18)
C34 O9 B3 106.99(19)
C45 O10 B4 114.70(18)
B4 O11 C47 109.70(18)
C48 O12 B4 107.89(18)
C1 N1 C5 121.07(18)
C1 N1 B1 110.04(17)
C5 N1 B1 128.78(17)
C14 N2 C18 120.99(19)
C14 N2 B2 109.97(16)
C18 N2 B2 129.04(18)
C27 N3 C31 121.0(2)
C27 N3 B3 110.59(19)
C31 N3 B3 128.3(2)
C40 N4 C44 120.8(2)
C40 N4 B4 110.78(19)
C44 N4 B4 128.42(19)
N1 C1 C2 120.85(19)
N1 C1 C6 109.09(17)
C2 C1 C6 130.05(19)
C1 C2 C3 118.4(2)
C4 C3 C2 119.9(2)
C5 C4 C3 118.7(2)
N1 C5 C4 121.0(2)
O1 C6 C1 105.15(16)
O1 C6 C7 110.91(19)
C1 C6 C7 113.51(19)
O2 C8 C10 108.92(18)
O2 C8 C11 108.00(18)
C10 C8 C11 109.84(19)
O2 C8 C9 102.87(16)
C10 C8 C9 114.29(19)
C11 C8 C9 112.48(19)
O3 C9 C13 108.15(19)
O3 C9 C12 109.76(18)
C13 C9 C12 109.2(2)
O3 C9 C8 102.36(16)
C13 C9 C8 114.37(19)
C12 C9 C8 112.68(19)
N2 C14 C15 121.2(2)
N2 C14 C19 108.81(18)
C15 C14 C19 129.95(19)
C14 C15 C16 118.0(2)
C15 C16 C17 120.5(2)
C18 C17 C16 118.3(2)
N2 C18 C17 121.0(2)
O4 C19 C20 110.97(18)
O4 C19 C14 104.52(16)
C20 C19 C14 114.27(18)
O5 C21 C23 108.5(2)
O5 C21 C24 108.6(2)
C23 C21 C24 108.7(2)
O5 C21 C22 102.43(17)
C23 C21 C22 115.5(2)
C24 C21 C22 112.7(2)
O6 C22 C26 108.8(2)
O6 C22 C25 108.1(2)
C26 C22 C25 109.0(2)
O6 C22 C21 102.81(17)
C26 C22 C21 115.6(2)
C25 C22 C21 112.0(2)
N3 C27 C28 120.6(2)
N3 C27 C32 109.9(2)
C28 C27 C32 129.4(2)
C29 C28 C27 118.5(3)
C28 C29 C30 120.4(3)
C31 C30 C29 118.8(3)
N3 C31 C30 120.6(3)
O7 C32 C27 105.41(19)
O7 C32 C33 112.7(2)
C27 C32 C33 114.1(2)
O9 C34 C36 108.9(2)
O9 C34 C37 108.0(2)
C36 C34 C37 110.4(2)
O9 C34 C35 102.04(18)
C36 C34 C35 115.3(2)
C37 C34 C35 111.7(2)
O8 C35 C38 109.0(2)
O8 C35 C39 108.9(2)
C38 C35 C39 108.6(2)
O8 C35 C34 102.55(18)
C38 C35 C34 112.7(2)
C39 C35 C34 114.7(2)
N4 C40 C41 120.9(2)
N4 C40 C45 109.31(19)
C41 C40 C45 129.8(2)
C42 C41 C40 118.8(2)
C41 C42 C43 119.6(2)
C44 C43 C42 118.9(2)
N4 C44 C43 120.9(2)
O10 C45 C40 105.92(19)
O10 C45 C46 110.8(2)
C40 C45 C46 113.8(3)
O11 C47 C49 108.5(2)
O11 C47 C50 109.5(2)
C49 C47 C50 108.4(2)
O11 C47 C48 103.12(18)
C49 C47 C48 114.8(2)
C50 C47 C48 112.3(3)
O12 C48 C52 108.3(2)
O12 C48 C51 107.9(2)
C52 C48 C51 109.3(2)
O12 C48 C47 103.58(17)
C52 C48 C47 115.1(2)
C51 C48 C47 112.2(2)

loop_
_geom_bond_atom_site_label_1
_geom_bond_atom_site_label_2
_geom_bond_distance
B1 O2 1.432(3)
B1 O3 1.442(3)
B1 O1 1.463(3)
B1 N1 1.630(3)
B2 O6 1.426(3)
B2 O5 1.443(3)
B2 O4 1.457(3)
B2 N2 1.643(3)
B3 O8 1.431(3)
B3 O9 1.438(3)
B3 O7 1.466(3)
B3 N3 1.636(3)
B4 O11 1.431(3)
B4 O12 1.435(3)
B4 O10 1.468(3)
B4 N4 1.633(3)
O1 C6 1.406(3)
O2 C8 1.441(3)
O3 C9 1.437(3)
O4 C19 1.417(3)
O5 C21 1.436(3)
O6 C22 1.435(3)
O7 C32 1.405(3)
O8 C35 1.438(3)
O9 C34 1.436(3)
O10 C45 1.401(3)
O11 C47 1.432(3)
O12 C48 1.431(3)
N1 C1 1.337(3)
N1 C5 1.343(3)
N2 C14 1.340(3)
N2 C18 1.344(3)
N3 C27 1.342(3)
N3 C31 1.351(3)
N4 C40 1.332(3)
N4 C44 1.339(3)
C1 C2 1.382(3)
C1 C6 1.511(3)
C2 C3 1.391(3)
C3 C4 1.387(3)
C4 C5 1.372(3)
C6 C7 1.520(3)
C8 C10 1.518(3)
C8 C11 1.523(3)
C8 C9 1.571(3)
C9 C13 1.519(3)
C9 C12 1.523(3)
C14 C15 1.385(3)
C14 C19 1.516(3)
C15 C16 1.388(3)
C16 C17 1.393(3)
C17 C18 1.378(3)
C19 C20 1.515(3)
C21 C23 1.526(3)
C21 C24 1.528(3)
C21 C22 1.559(4)
C22 C26 1.512(3)
C22 C25 1.531(3)
C27 C28 1.393(3)
C27 C32 1.504(4)
C28 C29 1.380(4)
C29 C30 1.383(5)
C30 C31 1.380(4)
C32 C33 1.519(4)
C34 C36 1.518(4)
C34 C37 1.529(4)
C34 C35 1.557(4)
C35 C38 1.526(4)
C35 C39 1.531(4)
C40 C41 1.387(3)
C40 C45 1.503(4)
C41 C42 1.379(4)
C42 C43 1.382(4)
C43 C44 1.381(3)
C45 C46 1.509(4)
C47 C49 1.524(4)
C47 C50 1.527(4)
C47 C48 1.558(4)
C48 C52 1.524(4)
C48 C51 1.525(4)

loop_
_geom_torsion_atom_site_label_1
_geom_torsion_atom_site_label_2
_geom_torsion_atom_site_label_3
_geom_torsion_atom_site_label_4
_geom_torsion
O2 B1 O1 C6 -139.99(18)
O3 B1 O1 C6 94.2(2)
N1 B1 O1 C6 -22.6(2)
O3 B1 O2 C8 16.2(2)
O1 B1 O2 C8 -112.62(19)
N1 B1 O2 C8 137.31(17)
O2 B1 O3 C9 4.8(2)
O1 B1 O3 C9 135.37(18)
N1 B1 O3 C9 -116.02(18)
O6 B2 O4 C19 -141.51(18)
O5 B2 O4 C19 92.0(2)
N2 B2 O4 C19 -25.4(2)
O6 B2 O5 C21 2.3(2)
O4 B2 O5 C21 132.62(19)
N2 B2 O5 C21 -118.42(18)
O5 B2 O6 C22 19.8(2)
O4 B2 O6 C22 -109.7(2)
N2 B2 O6 C22 141.57(17)
O8 B3 O7 C32 -115.5(2)
O9 B3 O7 C32 118.8(2)
N3 B3 O7 C32 3.8(2)
O9 B3 O8 C35 -2.5(3)
O7 B3 O8 C35 -132.9(2)
N3 B3 O8 C35 117.1(2)
O8 B3 O9 C34 -20.3(3)
O7 B3 O9 C34 108.1(2)
N3 B3 O9 C34 -142.98(19)
O11 B4 O10 C45 -127.3(2)
O12 B4 O10 C45 107.0(2)
N4 B4 O10 C45 -8.4(2)
O12 B4 O11 C47 -2.0(3)
O10 B4 O11 C47 -132.6(2)
N4 B4 O11 C47 117.6(2)
O11 B4 O12 C48 -16.7(2)
O10 B4 O12 C48 111.4(2)
N4 B4 O12 C48 -139.08(18)
O2 B1 N1 C1 137.66(17)
O3 B1 N1 C1 -103.21(19)
O1 B1 N1 C1 15.6(2)
O2 B1 N1 C5 -46.2(3)
O3 B1 N1 C5 72.9(3)
O1 B1 N1 C5 -168.32(19)
O6 B2 N2 C14 136.10(18)
O5 B2 N2 C14 -104.1(2)
O4 B2 N2 C14 15.5(2)
O6 B2 N2 C18 -43.5(3)
O5 B2 N2 C18 76.2(3)
O4 B2 N2 C18 -164.1(2)
O8 B3 N3 C27 113.6(2)
O9 B3 N3 C27 -127.3(2)
O7 B3 N3 C27 -5.8(2)
O8 B3 N3 C31 -68.2(3)
O9 B3 N3 C31 50.9(3)
O7 B3 N3 C31 172.3(2)
O11 B4 N4 C40 119.9(2)
O12 B4 N4 C40 -120.9(2)
O10 B4 N4 C40 1.1(2)
O11 B4 N4 C44 -61.8(3)
O12 B4 N4 C44 57.4(3)
O10 B4 N4 C44 179.4(2)
C5 N1 C1 C2 -1.5(3)
B1 N1 C1 C2 175.01(19)
C5 N1 C1 C6 179.54(18)
B1 N1 C1 C6 -4.0(2)
N1 C1 C2 C3 0.6(3)
C6 C1 C2 C3 179.4(2)
C1 C2 C3 C4 0.9(3)
C2 C3 C4 C5 -1.6(3)
C1 N1 C5 C4 0.7(3)
B1 N1 C5 C4 -175.0(2)
C3 C4 C5 N1 0.8(3)
B1 O1 C6 C1 21.9(2)
B1 O1 C6 C7 145.01(19)
N1 C1 C6 O1 -10.0(2)
C2 C1 C6 O1 171.1(2)
N1 C1 C6 C7 -131.4(2)
C2 C1 C6 C7 49.7(3)
B1 O2 C8 C10 -150.24(19)
B1 O2 C8 C11 90.5(2)
B1 O2 C8 C9 -28.6(2)
B1 O3 C9 C13 -142.69(19)
B1 O3 C9 C12 98.3(2)
B1 O3 C9 C8 -21.6(2)
O2 C8 C9 O3 30.4(2)
C10 C8 C9 O3 148.28(18)
C11 C8 C9 O3 -85.6(2)
O2 C8 C9 C13 147.08(19)
C10 C8 C9 C13 -95.0(2)
C11 C8 C9 C13 31.1(3)
O2 C8 C9 C12 -87.5(2)
C10 C8 C9 C12 30.5(3)
C11 C8 C9 C12 156.6(2)
C18 N2 C14 C15 -1.2(3)
B2 N2 C14 C15 179.15(19)
C18 N2 C14 C19 178.47(19)
B2 N2 C14 C19 -1.2(2)
N2 C14 C15 C16 0.2(3)
C19 C14 C15 C16 -179.3(2)
C14 C15 C16 C17 0.8(4)
C15 C16 C17 C18 -1.0(4)
C14 N2 C18 C17 1.0(3)
B2 N2 C18 C17 -179.4(2)
C16 C17 C18 N2 0.0(4)
B2 O4 C19 C20 150.22(18)
B2 O4 C19 C14 26.6(2)
N2 C14 C19 O4 -14.4(2)
C15 C14 C19 O4 165.2(2)
N2 C14 C19 C20 -135.85(19)
C15 C14 C19 C20 43.8(3)
B2 O5 C21 C23 -143.9(2)
B2 O5 C21 C24 98.1(2)
B2 O5 C21 C22 -21.3(2)
B2 O6 C22 C26 -155.2(2)
B2 O6 C22 C25 86.5(2)
B2 O6 C22 C21 -32.1(2)
O5 C21 C22 O6 32.7(2)
C23 C21 C22 O6 150.44(19)
C24 C21 C22 O6 -83.9(2)
O5 C21 C22 C26 151.1(2)
C23 C21 C22 C26 -91.1(3)
C24 C21 C22 C26 34.5(3)
O5 C21 C22 C25 -83.2(2)
C23 C21 C22 C25 34.6(3)
C24 C21 C22 C25 160.3(2)
C31 N3 C27 C28 3.4(4)
B3 N3 C27 C28 -178.3(2)
C31 N3 C27 C32 -172.5(2)
B3 N3 C27 C32 5.8(3)
N3 C27 C28 C29 -2.0(4)
C32 C27 C28 C29 172.9(3)
C27 C28 C29 C30 -1.1(4)
C28 C29 C30 C31 2.8(5)
C27 N3 C31 C30 -1.6(4)
B3 N3 C31 C30 -179.6(2)
C29 C30 C31 N3 -1.5(4)
B3 O7 C32 C27 -0.9(3)
B3 O7 C32 C33 124.2(2)
N3 C27 C32 O7 -3.3(3)
C28 C27 C32 O7 -178.7(2)
N3 C27 C32 C33 -127.6(2)
C28 C27 C32 C33 57.1(4)
B3 O9 C34 C36 155.1(2)
B3 O9 C34 C37 -85.0(2)
B3 O9 C34 C35 32.8(2)
B3 O8 C35 C38 -97.7(2)
B3 O8 C35 C39 144.0(2)
B3 O8 C35 C34 22.0(2)
O9 C34 C35 O8 -33.3(2)
C36 C34 C35 O8 -151.1(2)
C37 C34 C35 O8 81.7(2)
O9 C34 C35 C38 83.7(2)
C36 C34 C35 C38 -34.1(3)
C37 C34 C35 C38 -161.2(2)
O9 C34 C35 C39 -151.3(2)
C36 C34 C35 C39 90.9(3)
C37 C34 C35 C39 -36.2(3)
C44 N4 C40 C41 5.0(4)
B4 N4 C40 C41 -176.5(2)
C44 N4 C40 C45 -172.7(2)
B4 N4 C40 C45 5.7(3)
N4 C40 C41 C42 -2.4(4)
C45 C40 C41 C42 174.8(3)
C40 C41 C42 C43 -1.6(4)
C41 C42 C43 C44 3.1(4)
C40 N4 C44 C43 -3.5(4)
B4 N4 C44 C43 178.4(2)
C42 C43 C44 N4 -0.6(4)
B4 O10 C45 C40 12.1(3)
B4 O10 C45 C46 136.0(3)
N4 C40 C45 O10 -10.7(3)
C41 C40 C45 O10 171.8(3)
N4 C40 C45 C46 -132.7(3)
C41 C40 C45 C46 49.8(4)
B4 O11 C47 C49 140.1(2)
B4 O11 C47 C50 -101.8(3)
B4 O11 C47 C48 17.9(3)
B4 O12 C48 C52 149.6(2)
B4 O12 C48 C51 -92.2(2)
B4 O12 C48 C47 26.9(2)
O11 C47 C48 O12 -27.2(2)
C49 C47 C48 O12 -145.0(2)
C50 C47 C48 O12 90.5(2)
O11 C47 C48 C52 -145.3(2)
C49 C47 C48 C52 96.9(3)
C50 C47 C48 C52 -27.5(3)
O11 C47 C48 C51 88.8(2)
C49 C47 C48 C51 -28.9(3)
C50 C47 C48 C51 -153.4(2)
